data_7114913
loop_
_publ_author_name
'Dolling, Ben'
'Gillon, Amy L.'
'Orpen, A. Guy'
'Starbuck, Jonathan'
'Wang, Xi-Meng'

_publ_section_title
;
 Homologous families of chloride-rich 4,4&#x2032;-bipyridinium salt
 structures
;
_journal_issue 6
_journal_name_full 'Chemical Communications'
_journal_page_first 567
_journal_paper_doi 10.1039/b009467f
_journal_year 2001
_chemical_formula_sum 'C10 H10 Cl6 N2 Os'
_chemical_formula_weight 561.10
_chemical_name_systematic
; 
? 
;
_space_group_IT_number 72
_symmetry_cell_setting orthorhombic
_symmetry_space_group_name_Hall '-I 2 2c'
_symmetry_space_group_name_H-M 'I b a m'
_atom_sites_solution_hydrogens geom
_atom_sites_solution_primary direct
_atom_sites_solution_secondary difmap
_audit_creation_method SHELXL-97
_cell_angle_alpha 90.00
_cell_angle_beta 90.00
_cell_angle_gamma 90.00
_cell_formula_units_Z 4
_cell_length_a 7.3602(10)
_cell_length_b 12.8184(18)
_cell_length_c 15.606(2)
_cell_measurement_reflns_used 65
_cell_measurement_temperature 293(2)
_cell_volume 1472.4(3)
_computing_cell_refinement 'SMART (Siemens, 1995b)'
_computing_data_collection 'SMART (Siemens, 1995b)'
_computing_data_reduction 'SMART (Siemens, 1995b)'
_computing_molecular_graphics 'SHELXTL (Siemens, 1995a)'
_computing_publication_material 'SHELXTL (Siemens, 1995a)'
_computing_structure_refinement 'SHELXTL (Siemens, 1995a)'
_computing_structure_solution 'SHELXTL (Siemens, 1995a)'
_diffrn_ambient_temperature 293(2)
_diffrn_measured_fraction_theta_full 0.998
_diffrn_measured_fraction_theta_max 0.998
_diffrn_measurement_device_type 'Siemens SMART CCD diffractometer'
_diffrn_measurement_method 'w\ rotation with narrow frames'
_diffrn_radiation_monochromator graphite
_diffrn_radiation_source 'fine-focus sealed tube'
_diffrn_radiation_type MoK\a
_diffrn_radiation_wavelength 0.71073
_diffrn_reflns_av_R_equivalents 0.0514
_diffrn_reflns_av_sigmaI/netI 0.0372
_diffrn_reflns_limit_h_max 9
_diffrn_reflns_limit_h_min -9
_diffrn_reflns_limit_k_max 9
_diffrn_reflns_limit_k_min -16
_diffrn_reflns_limit_l_max 20
_diffrn_reflns_limit_l_min -20
_diffrn_reflns_number 4502
_diffrn_reflns_theta_full 27.53
_diffrn_reflns_theta_max 27.53
_diffrn_reflns_theta_min 2.61
_diffrn_standards_decay_% none
_exptl_absorpt_coefficient_mu 9.734
_exptl_absorpt_correction_T_max 0.491499
_exptl_absorpt_correction_T_min 0.342003
_exptl_absorpt_correction_type empirical
_exptl_absorpt_process_details 'SADABS (Sheldrick, 1996)'
_exptl_crystal_colour red
_exptl_crystal_density_diffrn 2.531
_exptl_crystal_density_meas ?
_exptl_crystal_density_method 'not measured'
_exptl_crystal_description block
_exptl_crystal_F_000 1048
_exptl_crystal_size_max 0.25
_exptl_crystal_size_mid 0.20
_exptl_crystal_size_min 0.15
_refine_diff_density_max 1.517
_refine_diff_density_min -0.929
_refine_diff_density_rms 0.171
_refine_ls_extinction_method none
_refine_ls_goodness_of_fit_ref 0.988
_refine_ls_hydrogen_treatment mixed
_refine_ls_matrix_type full
_refine_ls_number_parameters 50
_refine_ls_number_reflns 883
_refine_ls_number_restraints 0
_refine_ls_restrained_S_all 0.988
_refine_ls_R_factor_all 0.0418
_refine_ls_R_factor_gt 0.0237
_refine_ls_shift/su_max 0.000
_refine_ls_shift/su_mean 0.000
_refine_ls_structure_factor_coef Fsqd
_refine_ls_weighting_details 'calc w=1/[\s^2^(Fo^2^)+(0.0279P)^2^+0.0000P] where P=(Fo^2^+2Fc^2^)/3'
_refine_ls_weighting_scheme calc
_refine_ls_wR_factor_gt 0.0495
_refine_ls_wR_factor_ref 0.0539
_reflns_number_gt 659
_reflns_number_total 883
_reflns_threshold_expression >2sigma(I)
_cod_data_source_file b009467f.txt
_cod_data_source_block 2sauchie
_cod_depositor_comments
;
The following automatic conversions were performed:

'_symmetry_cell_setting' value 'Orthorhombic' changed to
'orthorhombic' according to
/usr/data/users/saulius/automatic-downloads/retrospective/RSC/lib/dictionaries/cif_core.dic
dictionary named 'cif_core.dic' version 2.4.2 from 2011-04-26.

Automatic conversion script
Id: cif_fix_values 2281 2013-09-26 08:29:07Z andrius 

The following automatic conversions were performed:

'_exptl_crystal_density_meas' value 'not measured' was changed to '?'
- the value is perceived as not measured.

Automatic conversion script
Id: cif_fix_values 3008 2015-01-20 13:52:24Z robertas 
;
_cod_original_cell_volume 1472.3(3)
_cod_original_sg_symbol_H-M Ibam
_cod_database_code 7114913

loop_
_symmetry_equiv_pos_as_xyz
'x, y, z'
'-x, -y, z'
'-x+1/2, y+1/2, -z'
'x+1/2, -y+1/2, -z'
'x+1/2, y+1/2, z+1/2'
'-x+1/2, -y+1/2, z+1/2'
'-x+1, y+1, -z+1/2'
'x+1, -y+1, -z+1/2'
'-x, -y, -z'
'x, y, -z'
'x-1/2, -y-1/2, z'
'-x-1/2, y-1/2, z'
'-x+1/2, -y+1/2, -z+1/2'
'x+1/2, y+1/2, -z+1/2'
'x, -y, z+1/2'
'-x, y, z+1/2'

loop_
_atom_site_label
_atom_site_type_symbol
_atom_site_fract_x
_atom_site_fract_y
_atom_site_fract_z
_atom_site_U_iso_or_equiv
_atom_site_adp_type
_atom_site_occupancy
_atom_site_symmetry_multiplicity
_atom_site_calc_flag
_atom_site_refinement_flags
Os1 Os 0.5000 0.5000 0.5000 0.01510(11) Uani 1 4 d S
Cl1 Cl 0.5000 0.5000 0.34952(9) 0.0262(3) Uani 1 2 d S
Cl2 Cl 0.6501(2) 0.33975(14) 0.5000 0.0209(4) Uani 1 2 d S
Cl3 Cl 0.2211(2) 0.41521(15) 0.5000 0.0270(4) Uani 1 2 d S
N1 N 0.0000 0.2291(4) 0.2500 0.0259(12) Uani 1 2 d S
H1 H 0.0000 0.1620 0.2500 0.031 Uiso 1 2 calc SR
C1 C -0.0520(7) 0.2793(4) 0.3214(3) 0.0255(13) Uani 1 1 d .
H1A H -0.0865 0.2418 0.3698 0.031 Uiso 1 1 calc R
C2 C -0.0538(6) 0.3868(4) 0.3224(3) 0.0200(11) Uani 1 1 d .
H2 H -0.0907 0.4224 0.3713 0.024 Uiso 1 1 calc R
C3 C 0.0000 0.4418(5) 0.2500 0.0180(12) Uani 1 2 d S

loop_
_atom_site_aniso_label
_atom_site_aniso_U_11
_atom_site_aniso_U_22
_atom_site_aniso_U_33
_atom_site_aniso_U_23
_atom_site_aniso_U_13
_atom_site_aniso_U_12
Os1 0.02242(18) 0.01188(17) 0.01100(16) 0.000 0.000 0.0002(2)
Cl1 0.0480(9) 0.0186(7) 0.0121(6) 0.000 0.000 0.0051(12)
Cl2 0.0298(9) 0.0145(8) 0.0186(8) 0.000 0.000 0.0049(7)
Cl3 0.0247(9) 0.0216(9) 0.0346(10) 0.000 0.000 -0.0051(8)
N1 0.027(3) 0.015(3) 0.035(3) 0.000 -0.005(4) 0.000
C1 0.026(3) 0.023(3) 0.027(3) 0.012(2) -0.003(2) -0.004(2)
C2 0.021(2) 0.021(3) 0.017(2) 0.001(2) -0.0023(18) 0.0013(19)
C3 0.015(3) 0.017(3) 0.022(3) 0.000 -0.002(4) 0.000

loop_
_atom_type_symbol
_atom_type_description
_atom_type_scat_dispersion_real
_atom_type_scat_dispersion_imag
_atom_type_scat_source
C C 0.0033 0.0016 'International Tables Vol C Tables 4.2.6.8 and 6.1.1.4'
H H 0.0000 0.0000 'International Tables Vol C Tables 4.2.6.8 and 6.1.1.4'
N N 0.0061 0.0033 'International Tables Vol C Tables 4.2.6.8 and 6.1.1.4'
Cl Cl 0.1484 0.1585 'International Tables Vol C Tables 4.2.6.8 and 6.1.1.4'
Os Os -1.2165 7.6030 'International Tables Vol C Tables 4.2.6.8 and 6.1.1.4'

loop_
_geom_angle_atom_site_label_1
_geom_angle_atom_site_label_2
_geom_angle_atom_site_label_3
_geom_angle
_geom_angle_site_symmetry_1
_geom_angle_site_symmetry_3
Cl3 Os1 Cl3 180.0 9_666 .
Cl3 Os1 Cl2 89.63(6) 9_666 .
Cl3 Os1 Cl2 90.37(6) . .
Cl3 Os1 Cl2 90.37(6) 9_666 9_666
Cl3 Os1 Cl2 89.63(6) . 9_666
Cl2 Os1 Cl2 180.00(7) . 9_666
Cl3 Os1 Cl1 90.0 9_666 .
Cl3 Os1 Cl1 90.0 . .
Cl2 Os1 Cl1 90.0 . .
Cl2 Os1 Cl1 90.0 9_666 .
Cl3 Os1 Cl1 90.0 9_666 9_666
Cl3 Os1 Cl1 90.0 . 9_666
Cl2 Os1 Cl1 90.0 . 9_666
Cl2 Os1 Cl1 90.0 9_666 9_666
Cl1 Os1 Cl1 180.0 . 9_666
C1 N1 C1 122.8(6) . 7_445
N1 C1 C2 119.4(5) . .
C1 C2 C3 119.7(5) . .
C2 C3 C2 119.0(6) 7_445 .
C2 C3 C3 120.5(3) 7_445 2_565
C2 C3 C3 120.5(3) . 2_565

loop_
_geom_bond_atom_site_label_1
_geom_bond_atom_site_label_2
_geom_bond_distance
_geom_bond_site_symmetry_2
Os1 Cl3 2.3225(17) 9_666
Os1 Cl3 2.3225(17) .
Os1 Cl2 2.3325(17) .
Os1 Cl2 2.3325(17) 9_666
Os1 Cl1 2.3484(14) .
Os1 Cl1 2.3484(14) 9_666
N1 C1 1.343(6) .
N1 C1 1.343(6) 7_445
C1 C2 1.379(7) .
C2 C3 1.389(6) .
C3 C2 1.389(6) 7_445
C3 C3 1.492(12) 2_565
